data_1566178
loop_
_publ_author_name
'Baca, Svetlana G.'
'Amombo Noa, Francoise M.'
'\"Ohrstr\"om, Lars'

_publ_section_title
;
 Octanuclear heterometallic FeIII-CeIV pivalate clusters: From a close
 {Fe4Ce4(\m4-O)4} cage to an open {Fe4Ce4(\m4-O)2(\m3-O)2} core
;
_journal_name_full 'Inorganica Chimica Acta'
_journal_page_first 120038
_journal_paper_doi 10.1016/j.ica.2020.120038
_journal_volume 515
_journal_year 2021
_chemical_formula_sum 'C49 H104 Ce4 Fe4 N16 O29'
_chemical_formula_weight 2165.36
_space_group_crystal_system monoclinic
_space_group_IT_number 5
_space_group_name_Hall 'C 2y'
_space_group_name_H-M_alt 'C 1 2 1'
_atom_sites_solution_hydrogens mixed
_audit_creation_method SHELXL-2016/6
_cell_angle_alpha 90
_cell_angle_beta 114.8500(10)
_cell_angle_gamma 90
_cell_formula_units_Z 2
_cell_length_a 26.2664(12)
_cell_length_b 12.1527(6)
_cell_length_c 14.2140(7)
_cell_measurement_reflns_used 20302
_cell_measurement_temperature 293(2)
_cell_measurement_theta_max 26.435
_cell_measurement_theta_min 2.677
_cell_volume 4117.1(3)
_computing_structure_refinement 'SHELXL-2016/6 (Sheldrick, 2016)'
_computing_structure_solution 'SHELXT 2018/2 (Sheldrick, 2018)'
_diffrn_ambient_temperature 293(2)
_diffrn_measured_fraction_theta_full 0.998
_diffrn_measured_fraction_theta_max 0.996
_diffrn_measurement_device_type 'Bruker D8 Venture'
_diffrn_radiation_type MoK\a
_diffrn_radiation_wavelength 0.71073
_diffrn_reflns_av_R_equivalents 0.0297
_diffrn_reflns_av_unetI/netI 0.0497
_diffrn_reflns_Laue_measured_fraction_full 0.998
_diffrn_reflns_Laue_measured_fraction_max 0.996
_diffrn_reflns_limit_h_max 32
_diffrn_reflns_limit_h_min -32
_diffrn_reflns_limit_k_max 15
_diffrn_reflns_limit_k_min -15
_diffrn_reflns_limit_l_max 16
_diffrn_reflns_limit_l_min -17
_diffrn_reflns_number 20302
_diffrn_reflns_point_group_measured_fraction_full 0.994
_diffrn_reflns_point_group_measured_fraction_max 0.991
_diffrn_reflns_theta_full 25.242
_diffrn_reflns_theta_max 26.435
_diffrn_reflns_theta_min 2.677
_exptl_absorpt_coefficient_mu 2.927
_exptl_absorpt_correction_T_max 0.7454
_exptl_absorpt_correction_T_min 0.5611
_exptl_absorpt_correction_type multi-scan
_exptl_absorpt_process_details '(SADABS; Sheldrick, 1996)'
_exptl_crystal_colour yellow
_exptl_crystal_density_diffrn 1.747
_exptl_crystal_description block
_exptl_crystal_F_000 2156
_exptl_crystal_size_max 0.35
_exptl_crystal_size_mid 0.15
_exptl_crystal_size_min 0.13
_refine_diff_density_max 0.548
_refine_diff_density_min -0.387
_refine_diff_density_rms 0.088
_refine_ls_abs_structure_details
;
 Flack x determined using 3225 quotients [(I+)-(I-)]/[(I+)+(I-)]
 (Parsons, Flack and Wagner, Acta Cryst. B69 (2013) 249-259).
;
_refine_ls_abs_structure_Flack -0.019(8)
_refine_ls_extinction_coef .
_refine_ls_extinction_method none
_refine_ls_goodness_of_fit_ref 1.022
_refine_ls_hydrogen_treatment constr
_refine_ls_matrix_type full
_refine_ls_number_parameters 477
_refine_ls_number_reflns 8397
_refine_ls_number_restraints 4
_refine_ls_restrained_S_all 1.022
_refine_ls_R_factor_all 0.0367
_refine_ls_R_factor_gt 0.0292
_refine_ls_shift/su_max 0.001
_refine_ls_shift/su_mean 0.000
_refine_ls_structure_factor_coef Fsqd
_refine_ls_weighting_details 'w=1/[\s^2^(Fo^2^)+(0.0296P)^2^] where P=(Fo^2^+2Fc^2^)/3'
_refine_ls_weighting_scheme calc
_refine_ls_wR_factor_gt 0.0609
_refine_ls_wR_factor_ref 0.0632
_reflns_Friedel_coverage 0.897
_reflns_Friedel_fraction_full 0.990
_reflns_Friedel_fraction_max 0.985
_reflns_number_gt 7590
_reflns_number_total 8397
_reflns_threshold_expression 'I > 2\s(I)'
_cod_data_source_file SBS182.cif
_cod_data_source_block SBS182
_cod_original_sg_symbol_H-M 'C 2'
_cod_database_code 1566178
_shelx_shelxl_version_number 2016/6
_shelx_space_group_comment
;
The symmetry employed for this shelxl refinement is uniquely defined
by the following loop, which should always be used as a source of
symmetry information in preference to the above space-group names.
They are only intended as comments.
;
_exptl_absorpt_special_details 'Absorption corrections were made using the program SADABS (Sheldrick, 1996)'

loop_
_space_group_symop_operation_xyz
'x, y, z'
'-x, y, -z'
'x+1/2, y+1/2, z'
'-x+1/2, y+1/2, -z'

loop_
_atom_site_label
_atom_site_type_symbol
_atom_site_fract_x
_atom_site_fract_y
_atom_site_fract_z
_atom_site_U_iso_or_equiv
_atom_site_adp_type
_atom_site_occupancy
_atom_site_site_symmetry_order
_atom_site_calc_flag
_atom_site_refinement_flags_posn
_atom_site_refinement_flags_adp
_atom_site_refinement_flags_occupancy
_atom_site_disorder_assembly
_atom_site_disorder_group
Ce1 Ce 0.57135(2) 0.38706(3) 0.49920(3) 0.02340(10) Uani 1 1 d . . . . .
Ce2 Ce 0.46679(2) 0.60730(3) 0.35408(3) 0.02602(11) Uani 1 1 d . . . . .
Fe1 Fe 0.54614(4) 0.29374(8) 0.70785(8) 0.0298(2) Uani 1 1 d . . . . .
Fe2 Fe 0.60347(4) 0.69935(8) 0.50365(8) 0.0322(3) Uani 1 1 d . . . . .
C1 C 0.6439(3) 0.4499(7) 0.8182(6) 0.0361(18) Uani 1 1 d . . . . .
C2 C 0.7028(3) 0.4631(8) 0.9084(7) 0.051(2) Uani 1 1 d . . . . .
C3 C 0.7322(4) 0.3510(9) 0.9394(8) 0.091(4) Uani 1 1 d . . . . .
H3A H 0.765520 0.358616 1.002663 0.137 Uiso 1 1 calc R U . . .
H3B H 0.742161 0.325202 0.885458 0.137 Uiso 1 1 calc R U . . .
H3C H 0.707353 0.299161 0.949321 0.137 Uiso 1 1 calc R U . . .
C4 C 0.7369(4) 0.5368(11) 0.8714(8) 0.092(4) Uani 1 1 d . . . . .
H4A H 0.717048 0.604370 0.845561 0.137 Uiso 1 1 calc R U . . .
H4B H 0.743049 0.500529 0.816959 0.137 Uiso 1 1 calc R U . . .
H4C H 0.772433 0.552252 0.927987 0.137 Uiso 1 1 calc R U . . .
C5 C 0.6972(4) 0.5199(12) 0.9958(7) 0.086(4) Uani 1 1 d . . . . .
H5A H 0.677178 0.473413 1.023385 0.130 Uiso 1 1 calc R U . . .
H5B H 0.676929 0.587432 0.971610 0.130 Uiso 1 1 calc R U . . .
H5C H 0.733778 0.535552 1.049067 0.130 Uiso 1 1 calc R U . . .
C6 C 0.6241(3) 0.5433(7) 0.3533(5) 0.0342(17) Uani 1 1 d . . . . .
C7 C 0.6485(3) 0.5307(7) 0.2753(6) 0.044(2) Uani 1 1 d . . . . .
C8 C 0.6111(4) 0.4557(9) 0.1885(7) 0.072(3) Uani 1 1 d . . . . .
H8A H 0.609082 0.384702 0.216297 0.108 Uiso 1 1 calc R U . . .
H8B H 0.626464 0.448081 0.138263 0.108 Uiso 1 1 calc R U . . .
H8C H 0.574180 0.486827 0.155802 0.108 Uiso 1 1 calc R U . . .
C9 C 0.7062(4) 0.4803(9) 0.3317(8) 0.066(3) Uani 1 1 d . . . . .
H9A H 0.729164 0.527976 0.387161 0.099 Uiso 1 1 calc R U . . .
H9B H 0.723183 0.470885 0.284125 0.099 Uiso 1 1 calc R U . . .
H9C H 0.702922 0.409997 0.359493 0.099 Uiso 1 1 calc R U . . .
C10 C 0.6548(4) 0.6393(8) 0.2326(7) 0.062(3) Uani 1 1 d . . . . .
H10A H 0.619622 0.677654 0.206390 0.093 Uiso 1 1 calc R U . . .
H10B H 0.666296 0.628060 0.177515 0.093 Uiso 1 1 calc R U . . .
H10C H 0.682672 0.682128 0.286529 0.093 Uiso 1 1 calc R U . . .
C11 C 0.5801(3) 0.1330(6) 0.5765(7) 0.045(2) Uani 1 1 d . . . . .
H11A H 0.550393 0.108808 0.511631 0.054 Uiso 1 1 calc R U . . .
H11B H 0.581427 0.082875 0.630608 0.054 Uiso 1 1 calc R U . . .
C12 C 0.6349(3) 0.1298(7) 0.5680(7) 0.048(2) Uani 1 1 d . . . . .
H12A H 0.665333 0.132169 0.636939 0.058 Uiso 1 1 calc R U . . .
H12B H 0.637821 0.061231 0.535709 0.058 Uiso 1 1 calc R U . . .
C13 C 0.7020(3) 0.3420(7) 0.6448(6) 0.047(2) Uani 1 1 d . . . . .
H13A H 0.701219 0.295159 0.699423 0.056 Uiso 1 1 calc R U . . .
H13B H 0.737311 0.381556 0.671702 0.056 Uiso 1 1 calc R U . . .
C14 C 0.6972(3) 0.2732(7) 0.5543(6) 0.043(2) Uani 1 1 d . . . . .
H14A H 0.703678 0.318354 0.504207 0.052 Uiso 1 1 calc R U . . .
H14B H 0.725247 0.215431 0.577312 0.052 Uiso 1 1 calc R U . . .
C15 C 0.5634(3) 0.1775(7) 0.3381(6) 0.045(2) Uani 1 1 d . . . . .
H15A H 0.552685 0.182711 0.264086 0.055 Uiso 1 1 calc R U . . .
H15B H 0.553219 0.104876 0.352815 0.055 Uiso 1 1 calc R U . . .
C16 C 0.6266(3) 0.1944(7) 0.3970(6) 0.042(2) Uani 1 1 d . . . . .
H16A H 0.646057 0.127377 0.394765 0.051 Uiso 1 1 calc R U . . .
H16B H 0.638710 0.252535 0.364298 0.051 Uiso 1 1 calc R U . . .
C17 C 0.5103(4) 0.8614(6) 0.3742(8) 0.065(3) Uani 1 1 d . . . . .
H17A H 0.541946 0.911453 0.396310 0.077 Uiso 1 1 calc R U . . .
H17B H 0.485416 0.884883 0.404948 0.077 Uiso 1 1 calc R U . . .
C18 C 0.4795(4) 0.8618(7) 0.2571(7) 0.062(3) Uani 1 1 d . . . . .
H18A H 0.459139 0.930583 0.235202 0.074 Uiso 1 1 calc R U . . .
H18B H 0.506681 0.858342 0.227596 0.074 Uiso 1 1 calc R U . . .
C19 C 0.4932(4) 0.6478(8) 0.1533(7) 0.061(3) Uani 1 1 d . . . . .
H19A H 0.492099 0.607176 0.093751 0.073 Uiso 1 1 calc R U . . .
H19B H 0.526605 0.693534 0.179423 0.073 Uiso 1 1 calc R U . . .
C20 C 0.4412(4) 0.7188(9) 0.1226(7) 0.067(3) Uani 1 1 d . . . . .
H20A H 0.441782 0.776505 0.076008 0.081 Uiso 1 1 calc R U . . .
H20B H 0.407986 0.674194 0.086541 0.081 Uiso 1 1 calc R U . . .
C21 C 0.3758(4) 0.8197(7) 0.2974(7) 0.054(2) Uani 1 1 d . . . . .
H21A H 0.390964 0.891692 0.324130 0.064 Uiso 1 1 calc R U . . .
H21B H 0.336746 0.818018 0.286497 0.064 Uiso 1 1 calc R U . . .
C22 C 0.3803(4) 0.7983(8) 0.1955(7) 0.054(2) Uani 1 1 d . . . . .
H22A H 0.355053 0.739006 0.158529 0.065 Uiso 1 1 calc R U . . .
H22B H 0.369125 0.863705 0.152571 0.065 Uiso 1 1 calc R U . . .
C23 C 0.5476(5) 0.3554(10) 0.9214(7) 0.093(4) Uani 1 1 d . . . . .
H23A H 0.528282 0.398589 0.952797 0.139 Uiso 1 1 calc R U . . .
H23B H 0.546534 0.279264 0.938346 0.139 Uiso 1 1 calc R U . . .
H23C H 0.585887 0.379369 0.946897 0.139 Uiso 1 1 calc R U . . .
C24 C 0.7327(3) 0.6398(9) 0.6068(8) 0.070(3) Uani 1 1 d . . . . .
H24A H 0.732401 0.614100 0.542701 0.105 Uiso 1 1 calc R U . . .
H24B H 0.760280 0.599583 0.663470 0.105 Uiso 1 1 calc R U . . .
H24C H 0.741868 0.716764 0.614917 0.105 Uiso 1 1 calc R U . . .
N1 N 0.6406(2) 0.2241(5) 0.5057(5) 0.0356(15) Uani 1 1 d . . . . .
N2 N 0.4390(3) 0.7680(6) 0.2154(5) 0.0434(17) Uani 1 1 d . . . . .
N3 N 0.5646(3) 0.1532(6) 0.7871(5) 0.0510(19) Uani 1 1 d . . . . .
N4 N 0.6084(4) 0.1179(7) 0.8362(7) 0.090(3) Uani 1 1 d . . . . .
N5 N 0.6520(6) 0.0783(10) 0.8785(12) 0.196(9) Uani 1 1 d . . . . .
N6 N 0.6450(3) 0.8397(5) 0.5071(6) 0.0502(19) Uani 1 1 d . . . . .
N7 N 0.6590(3) 0.8722(6) 0.4428(7) 0.055(2) Uani 1 1 d . . . . .
N8 N 0.6732(5) 0.9101(8) 0.3845(9) 0.106(4) Uani 1 1 d . . . . .
O1 O 0.52383(18) 0.4220(4) 0.6112(4) 0.0252(11) Uani 1 1 d . . . . .
O2 O 0.55560(18) 0.5723(4) 0.5037(3) 0.0248(11) Uani 1 1 d . . . . .
O3 O 0.6240(2) 0.3539(4) 0.7969(4) 0.0408(14) Uani 1 1 d . . . . .
O4 O 0.6181(2) 0.5358(5) 0.7747(4) 0.0416(14) Uani 1 1 d . . . . .
O5 O 0.6093(2) 0.4579(5) 0.3847(4) 0.0390(13) Uani 1 1 d . . . . .
O6 O 0.6218(2) 0.6391(4) 0.3866(4) 0.0413(14) Uani 1 1 d . . . . .
O7 O 0.5685(2) 0.2391(4) 0.5994(4) 0.0330(11) Uani 1 1 d . . . . .
O8 O 0.53469(19) 0.2588(4) 0.3687(4) 0.0323(12) Uani 1 1 d . . . . .
O9 O 0.65682(19) 0.4177(4) 0.6132(4) 0.0338(13) Uani 1 1 d . . . . .
O10 O 0.5290(2) 0.7534(4) 0.4056(4) 0.0401(13) Uani 1 1 d . . . . .
O11 O 0.4943(2) 0.5746(4) 0.2309(4) 0.0405(14) Uani 1 1 d . . . . .
O12 O 0.4065(2) 0.7367(4) 0.3692(4) 0.0363(12) Uani 1 1 d . . . . .
O13 O 0.5218(2) 0.3685(5) 0.8153(4) 0.0451(14) Uani 1 1 d . . . . .
H13 H 0.522391 0.447012 0.803388 0.054 Uiso 1 1 d R U . . .
O14 O 0.67871(19) 0.6236(5) 0.6058(4) 0.0427(14) Uani 1 1 d . . . . .
H14 H 0.669424 0.554461 0.591231 0.051 Uiso 1 1 d R U . . .
C25 C 0.616(2) -0.027(3) 0.127(4) 0.089(11) Uiso 0.241(15) 1 d D U P . .
H25A H 0.629242 -0.052785 0.078533 0.134 Uiso 0.241(15) 1 calc R U P A 1
H25B H 0.577648 -0.051342 0.106860 0.134 Uiso 0.241(15) 1 calc R U P A 1
H25C H 0.638741 -0.055298 0.195023 0.134 Uiso 0.241(15) 1 calc R U P A 1
C25' C 0.5592(18) -0.051(4) 0.084(4) 0.089(11) Uiso 0.259(15) 1 d D U P A 2
H25D H 0.551456 -0.105733 0.031090 0.134 Uiso 0.259(15) 1 calc R U P A 2
H25E H 0.538206 0.014669 0.053563 0.134 Uiso 0.259(15) 1 calc R U P A 2
H25F H 0.548509 -0.077924 0.136386 0.134 Uiso 0.259(15) 1 calc R U P A 2
O15 O 0.6172(18) 0.089(3) 0.130(3) 0.111(15) Uiso 0.241(15) 1 d D . P A 1
O15' O 0.601(2) 0.031(5) 0.112(4) 0.155(18) Uiso 0.259(15) 1 d D . P A 2

loop_
_atom_site_aniso_label
_atom_site_aniso_U_11
_atom_site_aniso_U_22
_atom_site_aniso_U_33
_atom_site_aniso_U_23
_atom_site_aniso_U_13
_atom_site_aniso_U_12
Ce1 0.01904(18) 0.02171(19) 0.0287(2) -0.00181(19) 0.00924(16) 0.00068(18)
Ce2 0.0260(2) 0.0237(2) 0.0277(2) 0.00436(19) 0.01060(17) 0.00178(19)
Fe1 0.0257(5) 0.0296(6) 0.0299(6) 0.0076(5) 0.0075(5) 0.0025(4)
Fe2 0.0323(6) 0.0258(5) 0.0414(6) -0.0038(5) 0.0183(5) -0.0079(5)
C1 0.028(4) 0.049(5) 0.026(4) -0.004(4) 0.006(3) -0.007(4)
C2 0.024(4) 0.070(6) 0.043(5) 0.003(5) -0.001(4) -0.002(4)
C3 0.045(6) 0.089(9) 0.088(8) 0.010(7) -0.024(6) 0.017(6)
C4 0.040(6) 0.150(12) 0.069(7) -0.013(8) 0.008(5) -0.025(7)
C5 0.051(6) 0.159(12) 0.036(5) -0.026(7) 0.005(5) -0.012(7)
C6 0.028(4) 0.045(5) 0.031(4) -0.003(4) 0.014(3) -0.003(3)
C7 0.041(5) 0.057(5) 0.045(5) -0.002(4) 0.029(4) -0.011(4)
C8 0.081(7) 0.095(8) 0.052(6) -0.024(6) 0.039(6) -0.020(7)
C9 0.066(6) 0.075(7) 0.082(7) -0.003(6) 0.056(6) 0.002(6)
C10 0.068(6) 0.071(7) 0.064(6) 0.012(5) 0.044(5) -0.001(5)
C11 0.048(5) 0.028(4) 0.061(5) 0.007(4) 0.025(4) 0.007(4)
C12 0.047(5) 0.033(5) 0.059(5) 0.001(4) 0.018(4) 0.010(4)
C13 0.025(4) 0.053(5) 0.052(5) 0.004(4) 0.006(4) 0.009(4)
C14 0.024(4) 0.049(5) 0.050(5) -0.004(4) 0.010(4) 0.008(4)
C15 0.039(5) 0.042(5) 0.054(5) -0.017(4) 0.019(4) 0.001(4)
C16 0.031(4) 0.047(5) 0.050(5) -0.011(4) 0.018(4) 0.012(4)
C17 0.064(6) 0.026(5) 0.086(8) 0.008(5) 0.015(6) -0.002(4)
C18 0.064(6) 0.041(6) 0.075(7) 0.027(5) 0.024(5) 0.002(4)
C19 0.079(7) 0.068(6) 0.049(5) 0.019(5) 0.041(5) 0.008(5)
C20 0.085(8) 0.076(7) 0.043(6) 0.025(5) 0.029(5) 0.013(6)
C21 0.050(5) 0.046(5) 0.065(6) 0.024(5) 0.025(5) 0.024(4)
C22 0.049(5) 0.053(5) 0.054(6) 0.027(5) 0.016(4) 0.013(4)
C23 0.124(10) 0.120(11) 0.049(6) 0.024(7) 0.050(7) 0.032(8)
C24 0.031(5) 0.080(7) 0.100(8) 0.003(6) 0.030(5) -0.005(5)
N1 0.026(3) 0.036(4) 0.043(4) -0.001(3) 0.013(3) 0.008(3)
N2 0.046(4) 0.042(4) 0.041(4) 0.014(3) 0.016(3) 0.008(3)
N3 0.043(4) 0.044(4) 0.055(5) 0.025(4) 0.010(4) 0.009(3)
N4 0.080(6) 0.046(5) 0.086(6) 0.022(5) -0.022(5) 0.007(5)
N5 0.123(11) 0.081(9) 0.235(17) 0.027(9) -0.070(11) 0.021(8)
N6 0.055(5) 0.034(4) 0.067(5) -0.006(4) 0.031(4) -0.022(3)
N7 0.054(4) 0.027(4) 0.095(6) 0.001(4) 0.043(5) -0.004(4)
N8 0.156(10) 0.072(7) 0.147(10) 0.013(7) 0.122(9) -0.010(7)
O1 0.023(2) 0.024(3) 0.025(2) 0.000(2) 0.007(2) -0.0002(19)
O2 0.022(2) 0.021(3) 0.032(3) -0.003(2) 0.013(2) -0.002(2)
O3 0.029(3) 0.045(3) 0.037(3) 0.003(3) 0.003(2) 0.000(2)
O4 0.030(3) 0.042(3) 0.041(3) 0.000(3) 0.003(2) 0.001(2)
O5 0.044(3) 0.039(3) 0.044(3) -0.003(3) 0.029(3) -0.002(3)
O6 0.050(3) 0.037(3) 0.050(3) -0.002(3) 0.033(3) -0.008(3)
O7 0.036(3) 0.024(2) 0.042(3) 0.004(2) 0.020(2) 0.006(2)
O8 0.024(3) 0.033(3) 0.038(3) -0.011(2) 0.011(2) 0.005(2)
O9 0.023(2) 0.039(3) 0.034(3) -0.004(2) 0.007(2) 0.002(2)
O10 0.038(3) 0.023(2) 0.053(3) 0.007(2) 0.014(3) -0.003(2)
O11 0.050(3) 0.044(3) 0.034(3) 0.007(2) 0.024(3) 0.004(3)
O12 0.035(3) 0.033(3) 0.042(3) 0.014(3) 0.017(2) 0.012(2)
O13 0.055(3) 0.053(4) 0.027(3) 0.005(3) 0.018(3) 0.003(3)
O14 0.025(3) 0.039(3) 0.062(4) -0.002(3) 0.016(2) -0.007(2)

loop_
_atom_type_symbol
_atom_type_description
_atom_type_scat_dispersion_real
_atom_type_scat_dispersion_imag
_atom_type_scat_source
C C 0.0033 0.0016 'International Tables Vol C Tables 4.2.6.8 and 6.1.1.4'
H H 0.0000 0.0000 'International Tables Vol C Tables 4.2.6.8 and 6.1.1.4'
N N 0.0061 0.0033 'International Tables Vol C Tables 4.2.6.8 and 6.1.1.4'
O O 0.0106 0.0060 'International Tables Vol C Tables 4.2.6.8 and 6.1.1.4'
Fe Fe 0.3463 0.8444 'International Tables Vol C Tables 4.2.6.8 and 6.1.1.4'
Ce Ce -0.2486 2.6331 'International Tables Vol C Tables 4.2.6.8 and 6.1.1.4'

loop_
_geom_angle_atom_site_label_1
_geom_angle_atom_site_label_2
_geom_angle_atom_site_label_3
_geom_angle
_geom_angle_site_symmetry_1
_geom_angle_site_symmetry_3
O9 Ce1 O2 87.32(17) . .
O9 Ce1 O8 131.81(17) . .
O2 Ce1 O8 131.88(16) . .
O9 Ce1 O7 87.99(18) . .
O2 Ce1 O7 133.78(16) . .
O8 Ce1 O7 81.90(18) . .
O9 Ce1 O1 159.09(17) . 2_656
O2 Ce1 O1 71.92(15) . 2_656
O8 Ce1 O1 67.63(15) . 2_656
O7 Ce1 O1 104.40(16) . 2_656
O9 Ce1 O5 81.46(18) . .
O2 Ce1 O5 78.33(17) . .
O8 Ce1 O5 81.29(18) . .
O7 Ce1 O5 145.83(17) . .
O1 Ce1 O5 96.32(17) 2_656 .
O9 Ce1 O1 97.75(16) . .
O2 Ce1 O1 70.30(15) . .
O8 Ce1 O1 119.26(15) . .
O7 Ce1 O1 64.88(15) . .
O1 Ce1 O1 73.33(18) 2_656 .
O5 Ce1 O1 148.61(17) . .
O9 Ce1 N1 68.03(18) . .
O2 Ce1 N1 148.94(17) . .
O8 Ce1 N1 64.73(17) . .
O7 Ce1 N1 66.42(17) . .
O1 Ce1 N1 132.27(17) 2_656 .
O5 Ce1 N1 79.52(19) . .
O1 Ce1 N1 129.54(17) . .
O9 Ce1 Fe1 165.02(13) . 2_656
O2 Ce1 Fe1 103.88(11) . 2_656
O8 Ce1 Fe1 33.51(11) . 2_656
O7 Ce1 Fe1 91.18(12) . 2_656
O1 Ce1 Fe1 34.29(11) 2_656 2_656
O5 Ce1 Fe1 90.97(13) . 2_656
O1 Ce1 Fe1 95.42(11) . 2_656
N1 Ce1 Fe1 97.98(13) . 2_656
O9 Ce1 Fe1 85.84(13) . .
O2 Ce1 Fe1 101.20(11) . .
O8 Ce1 Fe1 107.49(13) . .
O7 Ce1 Fe1 32.59(12) . .
O1 Ce1 Fe1 95.56(11) 2_656 .
O5 Ce1 Fe1 167.30(13) . .
O1 Ce1 Fe1 33.84(10) . .
N1 Ce1 Fe1 95.72(14) . .
Fe1 Ce1 Fe1 101.39(3) 2_656 .
O9 Ce1 Ce1 135.56(13) . 2_656
O2 Ce1 Ce1 78.92(11) . 2_656
O8 Ce1 Ce1 85.66(11) . 2_656
O7 Ce1 Ce1 72.87(11) . 2_656
O1 Ce1 Ce1 39.20(11) 2_656 2_656
O5 Ce1 Ce1 134.76(13) . 2_656
O1 Ce1 Ce1 37.84(10) . 2_656
N1 Ce1 Ce1 131.93(13) . 2_656
Fe1 Ce1 Ce1 57.774(19) 2_656 2_656
Fe1 Ce1 Ce1 56.545(18) . 2_656
O9 Ce1 Ce2 124.89(13) . .
O2 Ce1 Ce2 38.74(11) . .
O8 Ce1 Ce2 94.46(12) . .
O7 Ce1 Ce2 133.13(11) . .
O1 Ce1 Ce2 35.45(11) 2_656 .
O5 Ce1 Ce2 77.77(13) . .
O1 Ce1 Ce2 77.18(10) . .
N1 Ce1 Ce2 151.27(14) . .
Fe1 Ce1 Ce2 65.195(19) 2_656 .
Fe1 Ce1 Ce2 109.950(19) . .
Ce1 Ce1 Ce2 60.261(9) 2_656 .
O11 Ce2 O1 87.27(18) . 2_656
O11 Ce2 O12 131.93(18) . .
O1 Ce2 O12 131.65(16) 2_656 .
O11 Ce2 O10 88.02(19) . .
O1 Ce2 O10 133.37(17) 2_656 .
O12 Ce2 O10 82.46(18) . .
O11 Ce2 O2 158.73(18) . 2_656
O1 Ce2 O2 71.51(15) 2_656 2_656
O12 Ce2 O2 67.43(15) . 2_656
O10 Ce2 O2 105.30(17) . 2_656
O11 Ce2 O4 80.6(2) . 2_656
O1 Ce2 O4 77.77(17) 2_656 2_656
O12 Ce2 O4 82.10(18) . 2_656
O10 Ce2 O4 146.48(18) . 2_656
O2 Ce2 O4 95.87(17) 2_656 2_656
O11 Ce2 O2 98.56(17) . .
O1 Ce2 O2 70.44(15) 2_656 .
O12 Ce2 O2 118.64(16) . .
O10 Ce2 O2 64.51(16) . .
O2 Ce2 O2 73.42(17) 2_656 .
O4 Ce2 O2 148.19(17) 2_656 .
O11 Ce2 N2 67.7(2) . .
O1 Ce2 N2 148.62(19) 2_656 .
O12 Ce2 N2 65.25(18) . .
O10 Ce2 N2 66.86(19) . .
O2 Ce2 N2 132.65(18) 2_656 .
O4 Ce2 N2 79.7(2) 2_656 .
O2 Ce2 N2 129.76(18) . .
O11 Ce2 Fe2 164.69(14) . 2_656
O1 Ce2 Fe2 103.15(11) 2_656 2_656
O12 Ce2 Fe2 33.45(12) . 2_656
O10 Ce2 Fe2 92.68(14) . 2_656
O2 Ce2 Fe2 34.07(11) 2_656 2_656
O4 Ce2 Fe2 90.58(14) 2_656 2_656
O2 Ce2 Fe2 95.53(11) . 2_656
N2 Ce2 Fe2 98.58(15) . 2_656
O11 Ce2 Fe2 86.83(14) . .
O1 Ce2 Fe2 101.12(11) 2_656 .
O12 Ce2 Fe2 107.15(13) . .
O10 Ce2 Fe2 32.28(13) . .
O2 Ce2 Fe2 95.64(11) 2_656 .
O4 Ce2 Fe2 167.39(14) 2_656 .
O2 Ce2 Fe2 33.58(10) . .
N2 Ce2 Fe2 96.21(15) . .
Fe2 Ce2 Fe2 101.85(3) 2_656 .
O11 Ce2 Ce2 136.40(14) . 2_656
O1 Ce2 Ce2 78.74(11) 2_656 2_656
O12 Ce2 Ce2 85.15(12) . 2_656
O10 Ce2 Ce2 73.32(13) . 2_656
O2 Ce2 Ce2 39.28(11) 2_656 2_656
O4 Ce2 Ce2 134.35(13) 2_656 2_656
O2 Ce2 Ce2 37.85(10) . 2_656
N2 Ce2 Ce2 132.46(15) . 2_656
Fe2 Ce2 Ce2 57.85(2) 2_656 2_656
Fe2 Ce2 Ce2 56.53(2) . 2_656
O11 Ce2 Ce1 84.21(14) . .
O1 Ce2 Ce1 36.69(11) 2_656 .
O12 Ce2 Ce1 143.58(12) . .
O10 Ce2 Ce1 96.69(12) . .
O2 Ce2 Ce1 77.91(11) 2_656 .
O4 Ce2 Ce1 113.19(13) 2_656 .
O2 Ce2 Ce1 35.96(10) . .
N2 Ce2 Ce1 147.17(14) . .
Fe2 Ce2 Ce1 110.86(2) 2_656 .
Fe2 Ce2 Ce1 64.460(19) . .
Ce2 Ce2 Ce1 60.207(9) 2_656 .
O7 Fe1 O8 95.8(2) . 2_656
O7 Fe1 N3 94.1(3) . .
O8 Fe1 N3 94.4(2) 2_656 .
O7 Fe1 O1 79.81(19) . .
O8 Fe1 O1 81.52(19) 2_656 .
N3 Fe1 O1 172.2(3) . .
O7 Fe1 O3 93.2(2) . .
O8 Fe1 O3 169.3(2) 2_656 .
N3 Fe1 O3 90.8(3) . .
O1 Fe1 O3 94.3(2) . .
O7 Fe1 O13 173.8(2) . .
O8 Fe1 O13 84.7(2) 2_656 .
N3 Fe1 O13 92.1(3) . .
O1 Fe1 O13 94.1(2) . .
O3 Fe1 O13 85.7(2) . .
O7 Fe1 Ce1 84.09(14) . 2_656
O8 Fe1 Ce1 39.85(14) 2_656 2_656
N3 Fe1 Ce1 133.2(2) . 2_656
O1 Fe1 Ce1 41.88(13) . 2_656
O3 Fe1 Ce1 135.99(15) . 2_656
O13 Fe1 Ce1 92.40(14) . 2_656
O7 Fe1 Ce1 39.02(13) . .
O8 Fe1 Ce1 98.35(14) 2_656 .
N3 Fe1 Ce1 132.2(2) . .
O1 Fe1 Ce1 42.83(13) . .
O3 Fe1 Ce1 84.97(15) . .
O13 Fe1 Ce1 134.74(16) . .
Ce1 Fe1 Ce1 65.68(2) 2_656 .
O10 Fe2 O12 95.5(2) . 2_656
O10 Fe2 O2 79.69(19) . .
O12 Fe2 O2 81.50(19) 2_656 .
O10 Fe2 N6 95.8(3) . .
O12 Fe2 N6 93.5(2) 2_656 .
O2 Fe2 N6 172.8(3) . .
O10 Fe2 O6 92.7(2) . .
O12 Fe2 O6 170.3(2) 2_656 .
O2 Fe2 O6 95.01(19) . .
N6 Fe2 O6 90.7(3) . .
O10 Fe2 O14 173.4(2) . .
O12 Fe2 O14 85.2(2) 2_656 .
O2 Fe2 O14 94.0(2) . .
N6 Fe2 O14 90.7(3) . .
O6 Fe2 O14 86.0(2) . .
O10 Fe2 Ce2 84.67(15) . 2_656
O12 Fe2 Ce2 39.83(14) 2_656 2_656
O2 Fe2 Ce2 41.79(13) . 2_656
N6 Fe2 Ce2 132.7(2) . 2_656
O6 Fe2 Ce2 136.55(14) . 2_656
O14 Fe2 Ce2 91.83(14) . 2_656
O10 Fe2 Ce2 38.72(14) . .
O12 Fe2 Ce2 97.60(14) 2_656 .
O2 Fe2 Ce2 42.76(13) . .
N6 Fe2 Ce2 133.8(2) . .
O6 Fe2 Ce2 85.65(15) . .
O14 Fe2 Ce2 134.73(15) . .
Ce2 Fe2 Ce2 65.62(2) 2_656 .
O4 C1 O3 124.5(7) . .
O4 C1 C2 117.8(7) . .
O3 C1 C2 117.6(8) . .
C5 C2 C4 107.4(9) . .
C5 C2 C3 112.8(9) . .
C4 C2 C3 109.0(8) . .
C5 C2 C1 108.9(7) . .
C4 C2 C1 107.8(7) . .
C3 C2 C1 110.6(8) . .
C2 C3 H3A 109.5 . .
C2 C3 H3B 109.5 . .
H3A C3 H3B 109.5 . .
C2 C3 H3C 109.5 . .
H3A C3 H3C 109.5 . .
H3B C3 H3C 109.5 . .
C2 C4 H4A 109.5 . .
C2 C4 H4B 109.5 . .
H4A C4 H4B 109.5 . .
C2 C4 H4C 109.5 . .
H4A C4 H4C 109.5 . .
H4B C4 H4C 109.5 . .
C2 C5 H5A 109.5 . .
C2 C5 H5B 109.5 . .
H5A C5 H5B 109.5 . .
C2 C5 H5C 109.5 . .
H5A C5 H5C 109.5 . .
H5B C5 H5C 109.5 . .
O5 C6 O6 123.7(7) . .
O5 C6 C7 118.1(7) . .
O6 C6 C7 118.2(7) . .
C10 C7 C6 111.4(8) . .
C10 C7 C9 108.3(7) . .
C6 C7 C9 107.0(7) . .
C10 C7 C8 110.2(7) . .
C6 C7 C8 109.4(7) . .
C9 C7 C8 110.4(8) . .
C7 C8 H8A 109.5 . .
C7 C8 H8B 109.5 . .
H8A C8 H8B 109.5 . .
C7 C8 H8C 109.5 . .
H8A C8 H8C 109.5 . .
H8B C8 H8C 109.5 . .
C7 C9 H9A 109.5 . .
C7 C9 H9B 109.5 . .
H9A C9 H9B 109.5 . .
C7 C9 H9C 109.5 . .
H9A C9 H9C 109.5 . .
H9B C9 H9C 109.5 . .
C7 C10 H10A 109.5 . .
C7 C10 H10B 109.5 . .
H10A C10 H10B 109.5 . .
C7 C10 H10C 109.5 . .
H10A C10 H10C 109.5 . .
H10B C10 H10C 109.5 . .
O7 C11 C12 110.8(6) . .
O7 C11 H11A 109.5 . .
C12 C11 H11A 109.5 . .
O7 C11 H11B 109.5 . .
C12 C11 H11B 109.5 . .
H11A C11 H11B 108.1 . .
N1 C12 C11 111.6(6) . .
N1 C12 H12A 109.3 . .
C11 C12 H12A 109.3 . .
N1 C12 H12B 109.3 . .
C11 C12 H12B 109.3 . .
H12A C12 H12B 108.0 . .
O9 C13 C14 109.5(6) . .
O9 C13 H13A 109.8 . .
C14 C13 H13A 109.8 . .
O9 C13 H13B 109.8 . .
C14 C13 H13B 109.8 . .
H13A C13 H13B 108.2 . .
N1 C14 C13 109.5(6) . .
N1 C14 H14A 109.8 . .
C13 C14 H14A 109.8 . .
N1 C14 H14B 109.8 . .
C13 C14 H14B 109.8 . .
H14A C14 H14B 108.2 . .
O8 C15 C16 109.5(6) . .
O8 C15 H15A 109.8 . .
C16 C15 H15A 109.8 . .
O8 C15 H15B 109.8 . .
C16 C15 H15B 109.8 . .
H15A C15 H15B 108.2 . .
N1 C16 C15 110.1(6) . .
N1 C16 H16A 109.6 . .
C15 C16 H16A 109.6 . .
N1 C16 H16B 109.6 . .
C15 C16 H16B 109.6 . .
H16A C16 H16B 108.2 . .
O10 C17 C18 107.9(7) . .
O10 C17 H17A 110.1 . .
C18 C17 H17A 110.1 . .
O10 C17 H17B 110.1 . .
C18 C17 H17B 110.1 . .
H17A C17 H17B 108.4 . .
N2 C18 C17 113.3(7) . .
N2 C18 H18A 108.9 . .
C17 C18 H18A 108.9 . .
N2 C18 H18B 108.9 . .
C17 C18 H18B 108.9 . .
H18A C18 H18B 107.7 . .
O11 C19 C20 107.7(7) . .
O11 C19 H19A 110.2 . .
C20 C19 H19A 110.2 . .
O11 C19 H19B 110.2 . .
C20 C19 H19B 110.2 . .
H19A C19 H19B 108.5 . .
N2 C20 C19 110.1(7) . .
N2 C20 H20A 109.6 . .
C19 C20 H20A 109.6 . .
N2 C20 H20B 109.6 . .
C19 C20 H20B 109.6 . .
H20A C20 H20B 108.2 . .
O12 C21 C22 108.3(6) . .
O12 C21 H21A 110.0 . .
C22 C21 H21A 110.0 . .
O12 C21 H21B 110.0 . .
C22 C21 H21B 110.0 . .
H21A C21 H21B 108.4 . .
N2 C22 C21 110.5(7) . .
N2 C22 H22A 109.6 . .
C21 C22 H22A 109.6 . .
N2 C22 H22B 109.6 . .
C21 C22 H22B 109.6 . .
H22A C22 H22B 108.1 . .
O13 C23 H23A 109.5 . .
O13 C23 H23B 109.5 . .
H23A C23 H23B 109.5 . .
O13 C23 H23C 109.5 . .
H23A C23 H23C 109.5 . .
H23B C23 H23C 109.5 . .
O14 C24 H24A 109.5 . .
O14 C24 H24B 109.5 . .
H24A C24 H24B 109.5 . .
O14 C24 H24C 109.5 . .
H24A C24 H24C 109.5 . .
H24B C24 H24C 109.5 . .
C16 N1 C14 110.5(6) . .
C16 N1 C12 113.0(6) . .
C14 N1 C12 111.4(6) . .
C16 N1 Ce1 106.2(4) . .
C14 N1 Ce1 104.7(4) . .
C12 N1 Ce1 110.7(4) . .
C20 N2 C22 111.0(7) . .
C20 N2 C18 112.0(7) . .
C22 N2 C18 113.1(7) . .
C20 N2 Ce2 105.3(5) . .
C22 N2 Ce2 105.2(4) . .
C18 N2 Ce2 109.7(5) . .
N4 N3 Fe1 127.5(7) . .
N3 N4 N5 174.6(15) . .
N7 N6 Fe2 127.1(6) . .
N8 N7 N6 175.4(10) . .
Fe1 O1 Ce2 130.1(2) . 2_656
Fe1 O1 Ce1 103.83(19) . 2_656
Ce2 O1 Ce1 107.86(17) 2_656 2_656
Fe1 O1 Ce1 103.34(18) . .
Ce2 O1 Ce1 105.87(17) 2_656 .
Ce1 O1 Ce1 102.96(17) 2_656 .
Fe2 O2 Ce1 129.7(2) . .
Fe2 O2 Ce2 104.14(18) . 2_656
Ce1 O2 Ce2 108.21(18) . 2_656
Fe2 O2 Ce2 103.66(19) . .
Ce1 O2 Ce2 105.30(17) . .
Ce2 O2 Ce2 102.87(16) 2_656 .
C1 O3 Fe1 133.5(5) . .
C1 O4 Ce2 145.1(5) . 2_656
C6 O5 Ce1 145.0(5) . .
C6 O6 Fe2 134.0(5) . .
C11 O7 Fe1 131.1(5) . .
C11 O7 Ce1 120.5(4) . .
Fe1 O7 Ce1 108.4(2) . .
C15 O8 Fe1 124.4(4) . 2_656
C15 O8 Ce1 128.6(4) . .
Fe1 O8 Ce1 106.6(2) 2_656 .
C13 O9 Ce1 126.0(5) . .
C17 O10 Fe2 130.2(5) . .
C17 O10 Ce2 120.6(5) . .
Fe2 O10 Ce2 109.0(2) . .
C19 O11 Ce2 127.3(5) . .
C21 O12 Fe2 124.3(5) . 2_656
C21 O12 Ce2 128.5(5) . .
Fe2 O12 Ce2 106.7(2) 2_656 .
C23 O13 Fe1 126.0(6) . .
C23 O13 H13 105.6 . .
Fe1 O13 H13 105.5 . .
C24 O14 Fe2 125.9(5) . .
C24 O14 H14 108.2 . .
Fe2 O14 H14 99.7 . .
O15' C25 C25' 77(6) . .
O15 C25 H25A 109.5 . .
O15 C25 H25B 109.5 . .
H25A C25 H25B 109.5 . .
O15 C25 H25C 109.5 . .
H25A C25 H25C 109.5 . .
H25B C25 H25C 109.5 . .
C25 C25' O15' 33(3) . .
C25 C25' H25D 109.5 . .
O15' C25' H25D 126.4 . .
C25 C25' H25E 109.5 . .
O15' C25' H25E 77.1 . .
H25D C25' H25E 109.5 . .
C25 C25' H25F 109.5 . .
O15' C25' H25F 118.2 . .
H25D C25' H25F 109.5 . .
H25E C25' H25F 109.5 . .
C25 O15' C25' 70(6) . .

loop_
_geom_bond_atom_site_label_1
_geom_bond_atom_site_label_2
_geom_bond_distance
_geom_bond_site_symmetry_2
Ce1 O9 2.179(5) .
Ce1 O2 2.294(4) .
Ce1 O8 2.301(5) .
Ce1 O7 2.314(5) .
Ce1 O1 2.365(4) 2_656
Ce1 O5 2.397(5) .
Ce1 O1 2.437(4) .
Ce1 N1 2.665(6) .
Ce1 Fe1 3.4406(11) 2_656
Ce1 Fe1 3.4886(11) .
Ce1 Ce1 3.7578(7) 2_656
Ce1 Ce2 3.7683(5) .
Ce2 O11 2.193(5) .
Ce2 O1 2.296(4) 2_656
Ce2 O12 2.306(5) .
Ce2 O10 2.315(5) .
Ce2 O2 2.369(4) 2_656
Ce2 O4 2.376(5) 2_656
Ce2 O2 2.445(4) .
Ce2 N2 2.651(6) .
Ce2 Fe2 3.4473(11) 2_656
Ce2 Fe2 3.4992(11) .
Ce2 Ce2 3.7641(8) 2_656
Fe1 O7 1.980(5) .
Fe1 O8 1.982(5) 2_656
Fe1 N3 1.990(7) .
Fe1 O1 1.996(5) .
Fe1 O3 2.035(5) .
Fe1 O13 2.095(5) .
Fe2 O10 1.976(5) .
Fe2 O12 1.984(5) 2_656
Fe2 O2 1.992(4) .
Fe2 N6 2.015(6) .
Fe2 O6 2.052(5) .
Fe2 O14 2.110(5) .
C1 O4 1.256(9) .
C1 O3 1.263(9) .
C1 C2 1.549(10) .
C2 C5 1.483(13) .
C2 C4 1.509(13) .
C2 C3 1.536(14) .
C3 H3A 0.9600 .
C3 H3B 0.9600 .
C3 H3C 0.9600 .
C4 H4A 0.9600 .
C4 H4B 0.9600 .
C4 H4C 0.9600 .
C5 H5A 0.9600 .
C5 H5B 0.9600 .
C5 H5C 0.9600 .
C6 O5 1.256(9) .
C6 O6 1.268(9) .
C6 C7 1.501(10) .
C7 C10 1.492(12) .
C7 C9 1.516(12) .
C7 C8 1.516(12) .
C8 H8A 0.9600 .
C8 H8B 0.9600 .
C8 H8C 0.9600 .
C9 H9A 0.9600 .
C9 H9B 0.9600 .
C9 H9C 0.9600 .
C10 H10A 0.9600 .
C10 H10B 0.9600 .
C10 H10C 0.9600 .
C11 O7 1.396(8) .
C11 C12 1.494(10) .
C11 H11A 0.9700 .
C11 H11B 0.9700 .
C12 N1 1.494(10) .
C12 H12A 0.9700 .
C12 H12B 0.9700 .
C13 O9 1.417(9) .
C13 C14 1.493(11) .
C13 H13A 0.9700 .
C13 H13B 0.9700 .
C14 N1 1.475(9) .
C14 H14A 0.9700 .
C14 H14B 0.9700 .
C15 O8 1.418(8) .
C15 C16 1.527(10) .
C15 H15A 0.9700 .
C15 H15B 0.9700 .
C16 N1 1.475(9) .
C16 H16A 0.9700 .
C16 H16B 0.9700 .
C17 O10 1.406(9) .
C17 C18 1.513(13) .
C17 H17A 0.9700 .
C17 H17B 0.9700 .
C18 N2 1.501(11) .
C18 H18A 0.9700 .
C18 H18B 0.9700 .
C19 O11 1.409(9) .
C19 C20 1.517(12) .
C19 H19A 0.9700 .
C19 H19B 0.9700 .
C20 N2 1.470(11) .
C20 H20A 0.9700 .
C20 H20B 0.9700 .
C21 O12 1.421(9) .
C21 C22 1.524(12) .
C21 H21A 0.9700 .
C21 H21B 0.9700 .
C22 N2 1.493(10) .
C22 H22A 0.9700 .
C22 H22B 0.9700 .
C23 O13 1.378(10) .
C23 H23A 0.9600 .
C23 H23B 0.9600 .
C23 H23C 0.9600 .
C24 O14 1.427(8) .
C24 H24A 0.9600 .
C24 H24B 0.9600 .
C24 H24C 0.9600 .
N3 N4 1.149(10) .
N4 N5 1.151(14) .
N6 N7 1.187(9) .
N7 N8 1.140(10) .
O13 H13 0.9700 .
O14 H14 0.8749 .
C25 O15' 0.79(7) .
C25 C25' 1.38(7) .
C25 O15 1.41(3) .
C25 H25A 0.9600 .
C25 H25B 0.9600 .
C25 H25C 0.9600 .
C25' O15' 1.42(4) .
C25' H25D 0.9600 .
C25' H25E 0.9600 .
C25' H25F 0.9600 .

loop_
_geom_hbond_atom_site_label_D
_geom_hbond_atom_site_label_H
_geom_hbond_atom_site_label_A
_geom_hbond_distance_DH
_geom_hbond_distance_HA
_geom_hbond_distance_DA
_geom_hbond_angle_DHA
_geom_hbond_site_symmetry_A
C11 H11B N3 0.97 2.59 3.195(11) 120.8 .
C17 H17A N6 0.97 2.64 3.247(12) 120.7 .
C22 H22A O4 0.97 2.63 3.216(11) 118.8 2_656
C22 H22B N5 0.97 2.66 3.558(15) 153.3 2_666
O13 H13 O11 0.97 1.63 2.578(8) 165.0 2_656
O14 H14 O9 0.87 1.75 2.580(7) 157.7 .
C25 H25C N8 0.96 2.49 3.40(6) 158.9 1_545
